data_1541289
loop_
_publ_author_name
'Nakamura, Yuji'
'Aruga, Atsushi'
'Nakai, Izumi'
'Nagashima, Kozo'

_publ_section_title
;
 The crystal structure of a new thiosilicate of thallium, TlInSiS~4~
;
_journal_issue 7
_journal_name_full 'Bulletin of the Chemical Society of Japan'
_journal_page_first 1718
_journal_page_last 1722
_journal_paper_doi 10.1246/bcsj.57.1718
_journal_volume 57
_journal_year 1984
_chemical_formula_sum 'In S4 Si Tl'
_chemical_name_systematic 'In Si Tl S4'
_space_group_IT_number 62
_symmetry_space_group_name_Hall '-P 2ac 2n'
_symmetry_space_group_name_H-M 'P n m a'
_cell_angle_alpha 90
_cell_angle_beta 90
_cell_angle_gamma 90
_cell_formula_units_Z 8
_cell_length_a 17.038
_cell_length_b 7.285
_cell_length_c 11.74
_cell_volume 1457.190
_citation_journal_id_ASTM BCSJA8
_cod_data_source_file Nakamura_BCSJA8_1984_510.cif
_cod_data_source_block In1S4Si1Tl1
_cod_original_cell_volume 1457.19
_cod_original_formula_sum 'In1 S4 Si1 Tl1'
_cod_database_code 1541289

loop_
_symmetry_equiv_pos_as_xyz
x,y,z
-x+1/2,-y,z+1/2
x+1/2,-y+1/2,-z+1/2
-x,y+1/2,-z
-x,-y,-z
x-1/2,y,-z-1/2
-x-1/2,y-1/2,z-1/2
x,-y-1/2,z

loop_
_atom_site_label
_atom_site_type_symbol
_atom_site_fract_x
_atom_site_fract_y
_atom_site_fract_z
_atom_site_occupancy
_atom_site_U_iso_or_equiv
S2 S 0.1618 0.25 0.6177 1 0.0
S3 S 0.3693 0.25 0.6177 1 0.0
Tl2 Tl 0.0572 0.25 0.3817 1 0.0
S4 S 0.4543 0.25 0.8719 1 0.0
Si1 Si 0.3229 0.25 0.8076 1 0.0
Tl1 Tl 0.1555 0.25 0.0578 1 0.0
S5 S 0.0411 0.0064 0.8591 1 0.0
S1 S 0.3511 0.25 0.119 1 0.0
Si2 Si 0.4831 0.25 0.6899 1 0.0
In1 In 0.1538 0.9979 0.7395 1 0.0
S6 S 0.2622 0.9936 0.8626 1 0.0
